data_2227569
loop_
_publ_author_name
'Arman, Hadi D.'
'Kaulgud, Trupta'
'Tiekink, Edward R. T.'

_publ_section_title
;
 Benzoic
 acid--4-{(1<i>E</i>)-[(<i>E</i>)-2-(pyridin-4-ylmethylidene)hydrazin-1-ylidene]methyl}pyridine
 (2/1)
;
_journal_coeditor_code HB5684
_journal_issue 11
_journal_name_full 'Acta Crystallographica Section E'
_journal_page_first o2924
_journal_paper_doi 10.1107/S1600536810041875
_journal_volume 66
_journal_year 2010
_chemical_formula_iupac 'C12 H10 N4, 2C7 H6 O2'
_chemical_formula_moiety 'C12 H10 N4, 2(C7 H6 O2)'
_chemical_formula_sum 'C26 H22 N4 O4'
_chemical_formula_weight 454.48
_chemical_name_systematic
;
Benzoic acid--4-{(1<i>E</i>)-[(<i>E</i>)-2-(pyridin-4-ylmethylidene)hydrazin-
1-ylidene]methyl}pyridine (2/1)
;
_space_group_IT_number 14
_symmetry_cell_setting monoclinic
_symmetry_space_group_name_Hall '-P 2yn'
_symmetry_space_group_name_H-M 'P 1 21/n 1'
_atom_sites_solution_hydrogens geom
_atom_sites_solution_primary direct
_atom_sites_solution_secondary difmap
_audit_creation_method SHELXL-97
_cell_angle_alpha 90
_cell_angle_beta 116.245(13)
_cell_angle_gamma 90
_cell_formula_units_Z 2
_cell_length_a 6.873(6)
_cell_length_b 26.059(19)
_cell_length_c 7.117(6)
_cell_measurement_reflns_used 4161
_cell_measurement_temperature 98(2)
_cell_measurement_theta_max 40.2
_cell_measurement_theta_min 3.3
_cell_volume 1143.3(16)
_computing_cell_refinement 'CrystalClear (Molecular Structure Corporation & Rigaku, 2005)'
_computing_data_collection 'CrystalClear (Molecular Structure Corporation & Rigaku, 2005)'
_computing_data_reduction 'CrystalClear (Molecular Structure Corporation & Rigaku, 2005)'
_computing_molecular_graphics 'ORTEP-3 (Farrugia, 1997) and DIAMOND (Brandenburg, 2006)'
_computing_publication_material 'publCIF (Westrip, 2010)'
_computing_structure_refinement 'SHELXL97 (Sheldrick, 2008)'
_computing_structure_solution 'SHELXS97 (Sheldrick, 2008)'
_diffrn_ambient_temperature 98(2)
_diffrn_measured_fraction_theta_full 0.973
_diffrn_measured_fraction_theta_max 0.973
_diffrn_measurement_device_type 'Rigaku AFC12\K/SATURN724'
_diffrn_measurement_method \w
_diffrn_radiation_monochromator graphite
_diffrn_radiation_source 'fine-focus sealed tube'
_diffrn_radiation_type MoK\a
_diffrn_radiation_wavelength 0.71073
_diffrn_reflns_av_R_equivalents 0.063
_diffrn_reflns_av_sigmaI/netI 0.074
_diffrn_reflns_limit_h_max 8
_diffrn_reflns_limit_h_min -8
_diffrn_reflns_limit_k_max 30
_diffrn_reflns_limit_k_min -30
_diffrn_reflns_limit_l_max 6
_diffrn_reflns_limit_l_min -8
_diffrn_reflns_number 6111
_diffrn_reflns_theta_full 25.0
_diffrn_reflns_theta_max 25.0
_diffrn_reflns_theta_min 3.1
_diffrn_standards_decay_% '< 1'
_diffrn_standards_interval_count 0
_diffrn_standards_number 0
_exptl_absorpt_coefficient_mu 0.091
_exptl_absorpt_correction_type none
_exptl_crystal_colour yellow
_exptl_crystal_density_diffrn 1.320
_exptl_crystal_density_method 'not measured'
_exptl_crystal_description block
_exptl_crystal_F_000 476
_exptl_crystal_size_max 0.40
_exptl_crystal_size_mid 0.26
_exptl_crystal_size_min 0.08
_refine_diff_density_max 0.30
_refine_diff_density_min -0.28
_refine_ls_extinction_method none
_refine_ls_goodness_of_fit_ref 1.12
_refine_ls_hydrogen_treatment mixed
_refine_ls_matrix_type full
_refine_ls_number_parameters 157
_refine_ls_number_reflns 1956
_refine_ls_number_restraints 1
_refine_ls_restrained_S_all 1.12
_refine_ls_R_factor_all 0.084
_refine_ls_R_factor_gt 0.072
_refine_ls_shift/su_max_lt 0.001
_refine_ls_shift/su_mean 0.000
_refine_ls_structure_factor_coef Fsqd
_refine_ls_weighting_details 'calc w=1/[\s^2^(Fo^2^)+(0.083P)^2^+0.7947P] where P=(Fo^2^+2Fc^2^)/3'
_refine_ls_weighting_scheme calc
_refine_ls_wR_factor_gt 0.180
_refine_ls_wR_factor_ref 0.191
_reflns_number_gt 1620
_reflns_number_total 1956
_reflns_threshold_expression I>2\s(I)
_cod_data_source_file hb5684.cif
_cod_data_source_block I
_cod_original_sg_symbol_Hall '-P 2yn '
_cod_original_sg_symbol_H-M 'P 21/n'
_cod_database_code 2227569

loop_
_symmetry_equiv_pos_as_xyz
'x, y, z'
'-x+1/2, y+1/2, -z+1/2'
'-x, -y, -z'
'x-1/2, -y-1/2, z-1/2'

loop_
_atom_site_type_symbol
_atom_site_label
_atom_site_fract_x
_atom_site_fract_y
_atom_site_fract_z
_atom_site_U_iso_or_equiv
_atom_site_adp_type
_atom_site_calc_flag
_atom_site_refinement_flags
_atom_site_occupancy
_atom_site_disorder_assembly
_atom_site_disorder_group
O O1 0.2366(3) 0.14824(8) 0.4031(3) 0.0367(5) Uani d D 1 . .
H H1o 0.254(6) 0.1339(13) 0.305(4) 0.055 Uiso d D 1 . .
O O2 -0.0291(3) 0.09135(7) 0.3447(3) 0.0348(5) Uani d . 1 . .
C C1 0.0732(4) 0.12953(10) 0.4330(4) 0.0279(6) Uani d . 1 . .
C C2 0.0247(4) 0.15989(10) 0.5862(4) 0.0272(6) Uani d . 1 . .
C C3 -0.1544(5) 0.14691(10) 0.6194(4) 0.0294(6) Uani d . 1 . .
H H3 -0.2428 0.1185 0.5480 0.035 Uiso calc R 1 . .
C C4 -0.2032(5) 0.17572(11) 0.7573(4) 0.0363(7) Uani d . 1 . .
H H4 -0.3265 0.1673 0.7784 0.044 Uiso calc R 1 . .
C C5 -0.0723(6) 0.21684(12) 0.8644(5) 0.0422(8) Uani d . 1 . .
H H5 -0.1061 0.2363 0.9591 0.051 Uiso calc R 1 . .
C C6 0.1078(6) 0.22960(12) 0.8335(5) 0.0415(8) Uani d . 1 . .
H H6 0.1974 0.2576 0.9074 0.050 Uiso calc R 1 . .
C C7 0.1563(5) 0.20132(11) 0.6942(4) 0.0334(7) Uani d . 1 . .
H H7 0.2788 0.2101 0.6723 0.040 Uiso calc R 1 . .
N N1 0.2915(4) 0.09852(9) 1.1065(3) 0.0308(6) Uani d . 1 . .
N N2 0.5060(4) 0.01762(9) 0.5783(3) 0.0316(6) Uani d . 1 . .
C C8 0.3397(4) 0.03986(10) 0.8005(4) 0.0268(6) Uani d . 1 . .
C C9 0.1647(4) 0.03201(10) 0.8464(4) 0.0285(6) Uani d . 1 . .
H H9 0.0594 0.0065 0.7743 0.034 Uiso calc R 1 . .
C C10 0.1466(5) 0.06209(10) 0.9991(4) 0.0312(7) Uani d . 1 . .
H H10 0.0264 0.0567 1.0288 0.037 Uiso calc R 1 . .
C C11 0.4597(4) 0.10580(11) 1.0616(4) 0.0293(6) Uani d . 1 . .
H H11 0.5632 0.1315 1.1365 0.035 Uiso calc R 1 . .
C C12 0.4898(5) 0.07771(10) 0.9114(4) 0.0297(6) Uani d . 1 . .
H H12 0.6110 0.0842 0.8843 0.036 Uiso calc R 1 . .
C C13 0.3593(4) 0.00791(10) 0.6385(4) 0.0278(6) Uani d . 1 . .
H H13 0.2627 -0.0200 0.5783 0.033 Uiso calc R 1 . .

loop_
_atom_site_aniso_label
_atom_site_aniso_U_11
_atom_site_aniso_U_22
_atom_site_aniso_U_33
_atom_site_aniso_U_12
_atom_site_aniso_U_13
_atom_site_aniso_U_23
O1 0.0403(12) 0.0415(12) 0.0340(12) -0.0088(9) 0.0215(9) -0.0103(9)
O2 0.0347(11) 0.0351(11) 0.0342(11) -0.0036(9) 0.0150(9) -0.0074(8)
C1 0.0293(14) 0.0281(14) 0.0218(14) 0.0032(11) 0.0073(11) 0.0008(10)
C2 0.0322(14) 0.0282(14) 0.0206(13) 0.0035(11) 0.0112(11) 0.0028(10)
C3 0.0353(15) 0.0253(14) 0.0256(14) 0.0018(11) 0.0116(11) 0.0043(11)
C4 0.0401(17) 0.0392(16) 0.0346(16) 0.0054(13) 0.0210(13) 0.0058(12)
C5 0.059(2) 0.0381(17) 0.0346(17) 0.0030(15) 0.0255(15) -0.0042(13)
C6 0.0503(19) 0.0390(17) 0.0370(17) -0.0072(14) 0.0210(14) -0.0098(13)
C7 0.0371(16) 0.0337(16) 0.0293(15) -0.0027(12) 0.0145(12) -0.0005(11)
N1 0.0353(13) 0.0328(13) 0.0241(12) 0.0048(10) 0.0130(10) 0.0024(9)
N2 0.0405(14) 0.0303(13) 0.0235(12) 0.0005(10) 0.0138(11) -0.0029(9)
C8 0.0301(14) 0.0278(14) 0.0211(13) 0.0076(11) 0.0100(11) 0.0044(10)
C9 0.0313(14) 0.0321(14) 0.0198(13) 0.0020(11) 0.0091(11) 0.0013(10)
C10 0.0295(15) 0.0341(15) 0.0286(15) 0.0027(11) 0.0115(12) 0.0031(11)
C11 0.0300(14) 0.0302(14) 0.0250(14) 0.0018(11) 0.0098(11) 0.0002(10)
C12 0.0298(14) 0.0323(15) 0.0263(14) 0.0024(11) 0.0118(12) 0.0011(11)
C13 0.0328(14) 0.0246(13) 0.0234(14) 0.0025(11) 0.0100(11) 0.0022(10)

loop_
_atom_type_symbol
_atom_type_description
_atom_type_scat_dispersion_real
_atom_type_scat_dispersion_imag
_atom_type_scat_source
C C 0.0033 0.0016 'International Tables Vol C Tables 4.2.6.8 and 6.1.1.4'
H H 0.0000 0.0000 'International Tables Vol C Tables 4.2.6.8 and 6.1.1.4'
N N 0.0061 0.0033 'International Tables Vol C Tables 4.2.6.8 and 6.1.1.4'
O O 0.0106 0.0060 'International Tables Vol C Tables 4.2.6.8 and 6.1.1.4'

loop_
_geom_angle_atom_site_label_1
_geom_angle_atom_site_label_2
_geom_angle_atom_site_label_3
_geom_angle_site_symmetry_1
_geom_angle_site_symmetry_3
_geom_angle
_geom_angle_publ_flag
C1 O1 H1o . . 114(3) ?
O2 C1 O1 . . 123.6(3) ?
O2 C1 C2 . . 122.8(3) ?
O1 C1 C2 . . 113.6(2) ?
C3 C2 C7 . . 119.9(3) ?
C3 C2 C1 . . 119.5(2) ?
C7 C2 C1 . . 120.6(3) ?
C4 C3 C2 . . 119.7(3) ?
C4 C3 H3 . . 120.1 ?
C2 C3 H3 . . 120.1 ?
C3 C4 C5 . . 120.3(3) ?
C3 C4 H4 . . 119.8 ?
C5 C4 H4 . . 119.8 ?
C6 C5 C4 . . 120.2(3) ?
C6 C5 H5 . . 119.9 ?
C4 C5 H5 . . 119.9 ?
C5 C6 C7 . . 119.8(3) ?
C5 C6 H6 . . 120.1 ?
C7 C6 H6 . . 120.1 ?
C6 C7 C2 . . 120.1(3) ?
C6 C7 H7 . . 120.0 ?
C2 C7 H7 . . 120.0 ?
C11 N1 C10 . . 117.7(2) ?
C13 N2 N2 . 3_656 110.7(3) ?
C12 C8 C9 . . 118.1(2) ?
C12 C8 C13 . . 122.8(3) ?
C9 C8 C13 . . 119.1(2) ?
C10 C9 C8 . . 119.0(3) ?
C10 C9 H9 . . 120.5 ?
C8 C9 H9 . . 120.5 ?
N1 C10 C9 . . 122.9(3) ?
N1 C10 H10 . . 118.5 ?
C9 C10 H10 . . 118.5 ?
N1 C11 C12 . . 123.2(3) ?
N1 C11 H11 . . 118.4 ?
C12 C11 H11 . . 118.4 ?
C11 C12 C8 . . 119.1(3) ?
C11 C12 H12 . . 120.5 ?
C8 C12 H12 . . 120.5 ?
N2 C13 C8 . . 120.4(2) ?
N2 C13 H13 . . 119.8 ?
C8 C13 H13 . . 119.8 ?

loop_
_geom_bond_atom_site_label_1
_geom_bond_atom_site_label_2
_geom_bond_site_symmetry_2
_geom_bond_distance
_geom_bond_publ_flag
O1 C1 . 1.325(3) ?
O1 H1O . 0.85(3) ?
O2 C1 . 1.220(3) ?
C1 C2 . 1.499(4) ?
C2 C3 . 1.395(4) ?
C2 C7 . 1.400(4) ?
C3 C4 . 1.389(4) ?
C3 H3 . 0.9500 ?
C4 C5 . 1.390(4) ?
C4 H4 . 0.9500 ?
C5 C6 . 1.390(5) ?
C5 H5 . 0.9500 ?
C6 C7 . 1.389(4) ?
C6 H6 . 0.9500 ?
C7 H7 . 0.9500 ?
N1 C11 . 1.342(4) ?
N1 C10 . 1.343(4) ?
N2 C13 . 1.283(4) ?
N2 N2 3_656 1.418(4) ?
C8 C12 . 1.393(4) ?
C8 C9 . 1.394(4) ?
C8 C13 . 1.476(4) ?
C9 C10 . 1.390(4) ?
C9 H9 . 0.9500 ?
C10 H10 . 0.9500 ?
C11 C12 . 1.384(4) ?
C11 H11 . 0.9500 ?
C12 H12 . 0.9500 ?
C13 H13 . 0.9500 ?

loop_
_geom_hbond_atom_site_label_D
_geom_hbond_atom_site_label_H
_geom_hbond_atom_site_label_A
_geom_hbond_site_symmetry_A
_geom_hbond_distance_DH
_geom_hbond_distance_HA
_geom_hbond_distance_DA
_geom_hbond_angle_DHA
O1 H1o N1 1_554 0.85(3) 1.80(3) 2.642(4) 175(4)
C6 H6 Cg1 4_666 0.95 2.64 3.540(5) 159

loop_
_geom_torsion_atom_site_label_1
_geom_torsion_atom_site_label_2
_geom_torsion_atom_site_label_3
_geom_torsion_atom_site_label_4
_geom_torsion_site_symmetry_1
_geom_torsion_site_symmetry_2
_geom_torsion_site_symmetry_3
_geom_torsion_site_symmetry_4
_geom_torsion
_geom_torsion_publ_flag
O2 C1 C2 C3 . . . . -5.1(4) ?
O1 C1 C2 C3 . . . . 174.8(2) ?
O2 C1 C2 C7 . . . . 175.5(2) ?
O1 C1 C2 C7 . . . . -4.6(4) ?
C7 C2 C3 C4 . . . . 1.0(4) ?
C1 C2 C3 C4 . . . . -178.4(2) ?
C2 C3 C4 C5 . . . . -1.0(4) ?
C3 C4 C5 C6 . . . . 0.3(4) ?
C4 C5 C6 C7 . . . . 0.3(5) ?
C5 C6 C7 C2 . . . . -0.3(5) ?
C3 C2 C7 C6 . . . . -0.3(4) ?
C1 C2 C7 C6 . . . . 179.1(2) ?
C12 C8 C9 C10 . . . . 0.2(4) ?
C13 C8 C9 C10 . . . . 180.0(2) ?
C11 N1 C10 C9 . . . . 0.3(4) ?
C8 C9 C10 N1 . . . . -0.4(4) ?
C10 N1 C11 C12 . . . . 0.0(4) ?
N1 C11 C12 C8 . . . . -0.1(4) ?
C9 C8 C12 C11 . . . . 0.1(4) ?
C13 C8 C12 C11 . . . . -179.7(2) ?
N2 N2 C13 C8 3_656 . . . -179.7(2) ?
C12 C8 C13 N2 . . . . -7.2(4) ?
C9 C8 C13 N2 . . . . 173.0(2) ?
